data_2016929
loop_
_publ_author_name
'Yang, Ping'
'Wu, Jian-Zhong'

_publ_section_title
;
 A three-dimensional pyrazine-2,5-dicarboxylate Cd^II^ coordination
 framework with new (4,4,4)-connected three-nodal topology
;
_journal_coeditor_code LN3119
_journal_issue 1
_journal_name_full 'Acta Crystallographica Section C'
_journal_page_first m4
_journal_page_last m6
_journal_paper_doi 10.1107/S0108270108040080
_journal_volume 65
_journal_year 2009
_chemical_formula_iupac '[Cd (C6 H2 N2 O4)]'
_chemical_formula_moiety 'C6 H2 Cd N2 O4'
_chemical_formula_sum 'C6 H2 Cd N2 O4'
_chemical_formula_weight 278.50
_chemical_name_systematic
;
Poly[(\m~4~-pyrazine-2,5-dicarboxylato)cadmium(II)]
;
_space_group_IT_number 14
_symmetry_cell_setting monoclinic
_symmetry_space_group_name_Hall '-P 2ybc'
_symmetry_space_group_name_H-M 'P 1 21/c 1'
_atom_sites_solution_hydrogens geom
_atom_sites_solution_primary direct
_atom_sites_solution_secondary difmap
_audit_creation_method SHELXL97
_cell_angle_alpha 90.00
_cell_angle_beta 106.107(3)
_cell_angle_gamma 90.00
_cell_formula_units_Z 4
_cell_length_a 10.4704(5)
_cell_length_b 5.4606(3)
_cell_length_c 12.2847(6)
_cell_measurement_reflns_used 3179
_cell_measurement_temperature 298(2)
_cell_measurement_theta_max 26.03
_cell_measurement_theta_min 3.45
_cell_volume 674.80(6)
_computing_cell_refinement 'APEX2 (Bruker, 2004)'
_computing_data_collection 'APEX2 (Bruker, 2004)'
_computing_data_reduction 'APEX2 (Bruker, 2004)'
_computing_molecular_graphics 'ORTEP-3 (Farrugia, 1999)'
_computing_publication_material 'PLATON (Spek, 2003)'
_computing_structure_refinement 'SHELXL97 (Sheldrick, 2008)'
_computing_structure_solution 'SHELXS97 (Sheldrick, 2008)'
_diffrn_ambient_temperature 298(2)
_diffrn_measured_fraction_theta_full 0.985
_diffrn_measured_fraction_theta_max 0.985
_diffrn_measurement_device_type 'Bruke APEXII CCD area-detector'
_diffrn_measurement_method '\f and \w'
_diffrn_radiation_monochromator graphite
_diffrn_radiation_source 'fine-focus sealed tube'
_diffrn_radiation_type MoK\a
_diffrn_radiation_wavelength 0.71073
_diffrn_reflns_av_R_equivalents 0.0360
_diffrn_reflns_av_sigmaI/netI 0.0298
_diffrn_reflns_limit_h_max 11
_diffrn_reflns_limit_h_min -13
_diffrn_reflns_limit_k_max 7
_diffrn_reflns_limit_k_min -7
_diffrn_reflns_limit_l_max 16
_diffrn_reflns_limit_l_min -15
_diffrn_reflns_number 8845
_diffrn_reflns_theta_full 27.96
_diffrn_reflns_theta_max 27.96
_diffrn_reflns_theta_min 2.02
_exptl_absorpt_coefficient_mu 3.212
_exptl_absorpt_correction_T_max 0.8559
_exptl_absorpt_correction_T_min 0.5659
_exptl_absorpt_correction_type multi-scan
_exptl_absorpt_process_details '(SADABS; Bruker, 2002)'
_exptl_crystal_colour colourless
_exptl_crystal_density_diffrn 2.741
_exptl_crystal_density_meas 2.741
_exptl_crystal_density_method 'not measured'
_exptl_crystal_description plate
_exptl_crystal_F_000 528
_exptl_crystal_size_max 0.20
_exptl_crystal_size_mid 0.15
_exptl_crystal_size_min 0.05
_refine_diff_density_max 0.481
_refine_diff_density_min -0.543
_refine_ls_extinction_method none
_refine_ls_goodness_of_fit_ref 1.078
_refine_ls_hydrogen_treatment constr
_refine_ls_matrix_type full
_refine_ls_number_parameters 118
_refine_ls_number_reflns 1595
_refine_ls_number_restraints 0
_refine_ls_restrained_S_all 1.078
_refine_ls_R_factor_all 0.0307
_refine_ls_R_factor_gt 0.0242
_refine_ls_shift/su_max 0.000
_refine_ls_shift/su_mean 0.000
_refine_ls_structure_factor_coef Fsqd
_refine_ls_weighting_details 'calc w = 1/[\s^2^(Fo^2^)+(0.0269P)^2^] where P=(Fo^2^+2Fc^2^)/3'
_refine_ls_weighting_scheme calc
_refine_ls_wR_factor_gt 0.0514
_refine_ls_wR_factor_ref 0.0541
_reflns_number_gt 1369
_reflns_number_total 1595
_reflns_threshold_expression I>2\s(I)
_cod_data_source_file ln3119.cif
_cod_data_source_block I
_cod_original_sg_symbol_H-M 'P 21/c'
_cod_database_code 2016929
_cod_database_fobs_code 2016929

loop_
_symmetry_equiv_pos_as_xyz
'x, y, z'
'-x, y+1/2, -z+1/2'
'-x, -y, -z'
'x, -y-1/2, z-1/2'

loop_
_atom_site_type_symbol
_atom_site_label
_atom_site_fract_x
_atom_site_fract_y
_atom_site_fract_z
_atom_site_U_iso_or_equiv
_atom_site_adp_type
_atom_site_calc_flag
_atom_site_refinement_flags
_atom_site_occupancy
_atom_site_disorder_assembly
_atom_site_disorder_group
C C1 0.6226(3) 0.7052(5) 0.2193(3) 0.0207(7) Uani d . 1 . .
Cd Cd1 0.76861(2) 0.21548(4) 0.231322(17) 0.01999(9) Uani d . 1 . .
N N1 0.6081(2) 0.3902(4) 0.07534(19) 0.0204(6) Uani d . 1 . .
O O1 0.6878(2) 0.5609(4) 0.29225(17) 0.0280(5) Uani d . 1 . .
C C2 0.5553(3) 0.5977(5) 0.1024(2) 0.0187(6) Uani d . 1 . .
N N2 0.9030(2) 0.0794(4) 0.40569(19) 0.0200(6) Uani d . 1 . .
O O2 0.6059(2) 0.9299(4) 0.23135(18) 0.0268(5) Uani d . 1 . .
C C3 0.5523(3) 0.2928(5) -0.0269(3) 0.0225(7) Uani d . 1 . .
H H3 0.5868 0.1485 -0.0474 0.027 Uiso calc R 1 . .
O O3 0.9591(2) 0.4518(4) 0.27813(17) 0.0264(5) Uani d . 1 . .
C C4 1.0510(3) 0.3850(5) 0.3608(2) 0.0203(6) Uani d . 1 . .
O O4 1.1675(2) 0.4685(4) 0.39035(17) 0.0322(6) Uani d . 1 . .
C C5 1.0237(3) 0.1815(5) 0.4355(2) 0.0199(6) Uani d . 1 . .
C C6 0.8795(3) -0.1032(5) 0.4697(2) 0.0218(7) Uani d . 1 . .
H H6 0.7967 -0.1789 0.4503 0.026 Uiso calc R 1 . .

loop_
_atom_site_aniso_label
_atom_site_aniso_U_11
_atom_site_aniso_U_22
_atom_site_aniso_U_33
_atom_site_aniso_U_12
_atom_site_aniso_U_13
_atom_site_aniso_U_23
C1 0.0150(16) 0.0219(15) 0.0244(16) -0.0025(12) 0.0041(13) -0.0046(13)
Cd1 0.01936(15) 0.01866(13) 0.01861(13) 0.00255(9) -0.00029(10) -0.00047(8)
N1 0.0193(14) 0.0199(13) 0.0194(12) 0.0041(11) 0.0009(11) 0.0013(10)
O1 0.0275(13) 0.0281(12) 0.0227(11) 0.0073(10) -0.0027(10) -0.0029(9)
C2 0.0186(16) 0.0164(14) 0.0212(15) -0.0010(12) 0.0054(12) 0.0022(12)
N2 0.0182(14) 0.0226(14) 0.0180(12) -0.0028(10) 0.0028(10) 0.0013(10)
O2 0.0227(12) 0.0208(11) 0.0357(12) -0.0017(9) 0.0062(10) -0.0060(10)
C3 0.0238(18) 0.0176(14) 0.0245(16) 0.0029(12) 0.0043(14) 0.0007(12)
O3 0.0255(13) 0.0234(12) 0.0269(11) -0.0035(9) 0.0019(10) 0.0081(9)
C4 0.0255(18) 0.0190(15) 0.0170(14) -0.0029(13) 0.0069(13) 0.0011(12)
O4 0.0254(14) 0.0391(14) 0.0279(12) -0.0135(11) 0.0004(10) 0.0109(10)
C5 0.0210(17) 0.0213(15) 0.0173(15) -0.0031(13) 0.0052(13) -0.0011(12)
C6 0.0171(17) 0.0264(16) 0.0206(15) -0.0040(13) 0.0031(13) 0.0009(13)

loop_
_atom_type_symbol
_atom_type_description
_atom_type_scat_dispersion_real
_atom_type_scat_dispersion_imag
_atom_type_scat_source
C C 0.0033 0.0016 'International Tables Vol C Tables 4.2.6.8 and 6.1.1.4'
H H 0.0000 0.0000 'International Tables Vol C Tables 4.2.6.8 and 6.1.1.4'
N N 0.0061 0.0033 'International Tables Vol C Tables 4.2.6.8 and 6.1.1.4'
O O 0.0106 0.0060 'International Tables Vol C Tables 4.2.6.8 and 6.1.1.4'
Cd Cd -0.8075 1.2024 'International Tables Vol C Tables 4.2.6.8 and 6.1.1.4'

loop_
_geom_angle_atom_site_label_1
_geom_angle_atom_site_label_2
_geom_angle_atom_site_label_3
_geom_angle_site_symmetry_1
_geom_angle_site_symmetry_3
_geom_angle
_geom_angle_publ_flag
O1 C1 O2 . . 126.9(3) ?
O1 C1 C2 . . 116.8(3) ?
O2 C1 C2 . . 116.3(3) ?
O4 Cd1 O1 2_745 . 157.16(8) y
O4 Cd1 O2 2_745 1_545 87.17(8) y
O1 Cd1 O2 . 1_545 102.59(8) y
O4 Cd1 O3 2_745 . 96.02(8) y
O1 Cd1 O3 . . 80.17(8) y
O2 Cd1 O3 1_545 . 164.36(7) y
O4 Cd1 N2 2_745 . 101.78(8) y
O1 Cd1 N2 . . 98.42(8) y
O2 Cd1 N2 1_545 . 92.41(8) y
O3 Cd1 N2 . . 71.96(8) y
O4 Cd1 N1 2_745 . 88.81(8) y
O1 Cd1 N1 . . 71.79(8) y
O2 Cd1 N1 1_545 . 85.08(8) y
O3 Cd1 N1 . . 110.24(8) y
N2 Cd1 N1 . . 169.00(8) y
C3 N1 C2 . . 117.8(2) ?
C3 N1 Cd1 . . 128.65(19) ?
C2 N1 Cd1 . . 112.81(18) ?
C1 O1 Cd1 . . 117.86(19) ?
N1 C2 C3 . 3_665 120.9(3) ?
N1 C2 C1 . . 116.3(2) ?
C3 C2 C1 3_665 . 122.8(3) ?
C6 N2 C5 . . 117.7(2) ?
C6 N2 Cd1 . . 128.01(19) ?
C5 N2 Cd1 . . 113.72(19) ?
C1 O2 Cd1 . 1_565 122.2(2) ?
N1 C3 C2 . 3_665 121.3(3) ?
N1 C3 H3 . . 119.3 ?
C2 C3 H3 3_665 . 119.3 ?
C4 O3 Cd1 . . 117.25(19) ?
O3 C4 O4 . . 126.7(3) ?
O3 C4 C5 . . 118.4(3) ?
O4 C4 C5 . . 114.9(2) ?
C4 O4 Cd1 . 2_755 117.96(18) ?
N2 C5 C6 . 3_756 121.2(3) ?
N2 C5 C4 . . 117.5(3) ?
C6 C5 C4 3_756 . 121.2(3) ?
N2 C6 C5 . 3_756 121.0(3) ?
N2 C6 H6 . . 119.5 ?
C5 C6 H6 3_756 . 119.5 ?

loop_
_geom_bond_atom_site_label_1
_geom_bond_atom_site_label_2
_geom_bond_site_symmetry_2
_geom_bond_distance
_geom_bond_publ_flag
C1 O1 . 1.245(3) ?
C1 O2 . 1.254(3) ?
C1 C2 . 1.530(4) ?
Cd1 O4 2_745 2.249(2) y
Cd1 O1 . 2.277(2) y
Cd1 O2 1_545 2.310(2) y
Cd1 O3 . 2.311(2) y
Cd1 N2 . 2.334(2) y
Cd1 N1 . 2.371(2) y
N1 C3 . 1.340(4) ?
N1 C2 . 1.342(4) ?
C2 C3 3_665 1.381(4) ?
N2 C6 . 1.335(4) ?
N2 C5 . 1.335(4) ?
C3 H3 . 0.9300 ?
O3 C4 . 1.244(3) ?
C4 O4 . 1.258(3) ?
C4 C5 . 1.518(4) ?
C5 C6 3_756 1.383(4) ?
C6 H6 . 0.9300 ?

loop_
_geom_torsion_atom_site_label_1
_geom_torsion_atom_site_label_2
_geom_torsion_atom_site_label_3
_geom_torsion_atom_site_label_4
_geom_torsion_site_symmetry_1
_geom_torsion_site_symmetry_2
_geom_torsion_site_symmetry_3
_geom_torsion_site_symmetry_4
_geom_torsion
_geom_torsion_publ_flag
O4 Cd1 N1 C3 2_745 . . . 23.5(3) ?
O1 Cd1 N1 C3 . . . . -168.7(3) ?
O2 Cd1 N1 C3 1_545 . . . -63.8(3) ?
O3 Cd1 N1 C3 . . . . 119.5(3) ?
N2 Cd1 N1 C3 . . . . -140.9(4) ?
O4 Cd1 N1 C2 2_745 . . . -167.0(2) ?
O1 Cd1 N1 C2 . . . . 0.7(2) ?
O2 Cd1 N1 C2 1_545 . . . 105.7(2) ?
O3 Cd1 N1 C2 . . . . -71.0(2) ?
N2 Cd1 N1 C2 . . . . 28.6(5) ?
O2 C1 O1 Cd1 . . . . -156.0(3) ?
C2 C1 O1 Cd1 . . . . 24.1(4) ?
O4 Cd1 O1 C1 2_745 . . . 19.1(3) ?
O2 Cd1 O1 C1 1_545 . . . -94.5(2) ?
O3 Cd1 O1 C1 . . . . 101.2(2) ?
N2 Cd1 O1 C1 . . . . 171.1(2) ?
N1 Cd1 O1 C1 . . . . -14.1(2) ?
C3 N1 C2 C3 . . . 3_665 -0.4(5) ?
Cd1 N1 C2 C3 . . . 3_665 -171.1(2) ?
C3 N1 C2 C1 . . . . -179.3(3) ?
Cd1 N1 C2 C1 . . . . 9.9(3) ?
O1 C1 C2 N1 . . . . -23.1(4) ?
O2 C1 C2 N1 . . . . 157.0(3) ?
O1 C1 C2 C3 . . . 3_665 158.0(3) ?
O2 C1 C2 C3 . . . 3_665 -22.0(4) ?
O4 Cd1 N2 C6 2_745 . . . -86.7(2) ?
O1 Cd1 N2 C6 . . . . 104.0(2) ?
O2 Cd1 N2 C6 1_545 . . . 0.9(2) ?
O3 Cd1 N2 C6 . . . . -179.3(3) ?
N1 Cd1 N2 C6 . . . . 77.4(5) ?
O4 Cd1 N2 C5 2_745 . . . 84.7(2) ?
O1 Cd1 N2 C5 . . . . -84.6(2) ?
O2 Cd1 N2 C5 1_545 . . . 172.3(2) ?
O3 Cd1 N2 C5 . . . . -7.9(2) ?
N1 Cd1 N2 C5 . . . . -111.2(4) ?
O1 C1 O2 Cd1 . . . 1_565 77.1(4) ?
C2 C1 O2 Cd1 . . . 1_565 -103.0(3) ?
C2 N1 C3 C2 . . . 3_665 0.4(5) ?
Cd1 N1 C3 C2 . . . 3_665 169.4(2) ?
O4 Cd1 O3 C4 2_745 . . . -90.9(2) ?
O1 Cd1 O3 C4 . . . . 111.9(2) ?
O2 Cd1 O3 C4 1_545 . . . 10.3(4) ?
N2 Cd1 O3 C4 . . . . 9.6(2) ?
N1 Cd1 O3 C4 . . . . 178.2(2) ?
Cd1 O3 C4 O4 . . . . 169.9(2) ?
Cd1 O3 C4 C5 . . . . -9.8(4) ?
O3 C4 O4 Cd1 . . . 2_755 -11.6(4) ?
C5 C4 O4 Cd1 . . . 2_755 168.21(19) ?
C6 N2 C5 C6 . . . 3_756 -0.9(5) ?
Cd1 N2 C5 C6 . . . 3_756 -173.2(2) ?
C6 N2 C5 C4 . . . . 178.6(3) ?
Cd1 N2 C5 C4 . . . . 6.2(3) ?
O3 C4 C5 N2 . . . . 2.3(4) ?
O4 C4 C5 N2 . . . . -177.5(3) ?
O3 C4 C5 C6 . . . 3_756 -178.3(3) ?
O4 C4 C5 C6 . . . 3_756 1.9(4) ?
C5 N2 C6 C5 . . . 3_756 0.9(5) ?
Cd1 N2 C6 C5 . . . 3_756 172.0(2) ?
